data_2002631
loop_
_publ_author_name
'M\"uller-Buschbaum, Hk.'
'Gressling, T.'

_publ_section_title
;
 Ein Beitrag zur Kristallstruktur von \b-CuTmW~2~O~8~ und \b-CuLuW~2~O~8~
;
_journal_coden_ASTM JALCEU
_journal_issue 1-2
_journal_name_full 'Journal of Alloys and Compounds'
_journal_page_first 267
_journal_page_last 270
_journal_paper_doi 10.1016/0925-8388(93)90895-T
_journal_volume 201
_journal_year 1993
_chemical_formula_structural 'Cu Tm W2 O8'
_chemical_formula_sum 'Cu O8 Tm W2'
_chemical_name_systematic 'Copper(I) thulium ditungsten oxide - \b'
_space_group_IT_number 13
_symmetry_cell_setting monoclinic
_symmetry_Int_Tables_number 13
_symmetry_space_group_name_Hall '-P 2yac'
_symmetry_space_group_name_H-M 'P 1 2/n 1'
_cell_angle_alpha 90
_cell_angle_beta 93.625(32)
_cell_angle_gamma 90
_cell_formula_units_Z 2
_cell_length_a 9.9789(70)
_cell_length_b 5.8212(23)
_cell_length_c 5.0126(30)
_cell_volume 290.6
_refine_ls_R_factor_all 0.044
_cod_database_code 2002631

loop_
_symmetry_equiv_pos_as_xyz
x,y,z
-x,-y,-z
1/2-x,y,1/2-z
1/2+x,-y,1/2+z

loop_
_atom_site_aniso_label
_atom_site_aniso_U_11
_atom_site_aniso_U_12
_atom_site_aniso_U_13
_atom_site_aniso_U_22
_atom_site_aniso_U_23
_atom_site_aniso_U_33
Cu1 0.0213(20) 0. -0.0006(15) 0.0479(23) 0. 0.0272(16)
W1 0.0101(3) -0.0008(3) -0.0001(2) 0.0157(2) -0.0004(3) 0.0170(2)
Tm1 0.0104(5) 0. 0.0010(4) 0.0194(4) 0. 0.0235(5)
O1 0.0079(52) -0.0047(55) 0.0002(47) 0.0376(70) -0.0030(54) 0.0271(59)
O2 0.0256(73) -0.0013(48) 0.0043(52) 0.0136(46) -0.0018(42) 0.0251(57)
O3 0.0348(88) -0.0072(56) 0.0038(55) 0.0220(54) -0.0035(46) 0.0200(56)
O4 0.0339(83) 0.0016(52) -0.0011(51) 0.0178(50) -0.0008(41) 0.0171(51)

loop_
_atom_site_label
_atom_site_type_symbol
_atom_site_symmetry_multiplicity
_atom_site_Wyckoff_symbol
_atom_site_fract_x
_atom_site_fract_y
_atom_site_fract_z
_atom_site_occupancy
_atom_site_attached_hydrogens
_atom_site_calc_flag
Cu1 Cu1+ 2 f 0.25 0.2739(7) 0.75 1. 0 d
W1 W6+ 4 g 0.0146(1) 0.1801(1) 0.2514(1) 1. 0 d
Tm1 Tm3+ 2 e 0.25 0.6984(2) 0.25 1. 0 d
O1 O2- 4 g 0.893(1) 0.363(2) 0.104(2) 1. 0 d
O2 O2- 4 g 0.407(1) 0.892(2) 0.057(2) 1. 0 d
O3 O2- 4 g 0.888(2) 0.919(2) 0.027(2) 1. 0 d
O4 O2- 4 g 0.369(2) 0.374(2) 0.102(2) 1. 0 d

loop_
_atom_type_symbol
_atom_type_oxidation_number
Cu1+ 1.000
W6+ 6.000
Tm3+ 3.000
O2- -2.000
